data_4061788
_journal_name_full Organometallics
_journal_paper_doi 10.1021/om0506825
_journal_year 2005
_chemical_formula_sum 'C48.5 H48 Cl2 O4 Os P2'
_chemical_formula_weight 1017.91
_space_group_IT_number 2
_symmetry_cell_setting triclinic
_symmetry_space_group_name_Hall '-P 1'
_symmetry_space_group_name_H-M 'P -1'
_cell_angle_alpha 75.9820(10)
_cell_angle_beta 84.6950(10)
_cell_angle_gamma 65.5750(10)
_cell_formula_units_Z 2
_cell_length_a 11.5041(10)
_cell_length_b 12.2994(11)
_cell_length_c 17.1061(15)
_cell_measurement_temperature 100(2)
_cell_volume 2138.1(3)
_diffrn_ambient_temperature 100(2)
_exptl_crystal_density_diffrn 1.581
_cod_depositor_comments
;
The following automatic conversions were performed:
'_symmetry_cell_setting' value 'Triclinic' changed to 'triclinic'
according to '/home/saulius/struct/CIF-dictionaries/cif_core.dic'
dictionary named 'cif_core.dic' version 2.4.1 from 2010-06-29.

Automatic conversion script
Id: cif_fix_enum 1527 2010-12-29 10:47:43Z saulius 
;
_cod_original_formula_sum 'C48.50 H48 Cl2 O4 Os P2'
_cod_database_code 4061788

loop_
_symmetry_equiv_pos_as_xyz
'x, y, z'
'-x, -y, -z'

loop_
_atom_site_label
_atom_site_type_symbol
_atom_site_fract_x
_atom_site_fract_y
_atom_site_fract_z
_atom_site_U_iso_or_equiv
_atom_site_adp_type
_atom_site_occupancy
_atom_site_symmetry_multiplicity
_atom_site_calc_flag
_atom_site_refinement_flags
_atom_site_disorder_assembly
_atom_site_disorder_group
Os1 Os 0.691839(10) 0.295937(10) 0.217397(6) 0.01470(5) Uani 1 1 d . . .
Cl1 Cl 0.48083(7) 0.43535(7) 0.15897(4) 0.02049(15) Uani 1 1 d . . .
P1 P 0.68406(7) 0.13061(7) 0.17221(4) 0.01543(15) Uani 1 1 d . . .
P2 P 0.69987(7) 0.46919(7) 0.25569(5) 0.01672(16) Uani 1 1 d . . .
O1 O 0.5450(2) 0.1541(2) 0.47189(14) 0.0350(6) Uani 1 1 d . . .
O2 O 0.3400(3) 0.2863(3) 0.46023(16) 0.0436(7) Uani 1 1 d . . .
O10 O 0.9074(2) 0.3509(2) 0.01269(14) 0.0297(5) Uani 1 1 d . A .
O11 O 0.7432(2) 0.36438(19) 0.09779(12) 0.0180(4) Uani 1 1 d . . .
C1 C 0.4437(3) 0.2454(4) 0.4303(2) 0.0298(8) Uani 1 1 d . . .
C2 C 0.4730(3) 0.2903(3) 0.3467(2) 0.0253(7) Uani 1 1 d . . .
H2A H 0.4039 0.3443 0.3110 0.030 Uiso 1 1 calc R . .
C3 C 0.5916(3) 0.2595(3) 0.31800(18) 0.0215(7) Uani 1 1 d . . .
C4 C 0.7171(3) 0.1944(3) 0.34032(18) 0.0222(7) Uani 1 1 d . . .
H4A H 0.7504 0.1041 0.3496 0.027 Uiso 1 1 calc R . .
H4B H 0.7506 0.2235 0.3786 0.027 Uiso 1 1 calc R . .
C5 C 0.5223(5) 0.1049(5) 0.5556(2) 0.0475(11) Uani 1 1 d . . .
H5A H 0.4550 0.0735 0.5586 0.057 Uiso 1 1 calc R . .
H5B H 0.4940 0.1696 0.5866 0.057 Uiso 1 1 calc R . .
C6 C 0.6435(6) 0.0045(5) 0.5890(3) 0.0619(14) Uani 1 1 d . . .
H6A H 0.6316 -0.0302 0.6456 0.093 Uiso 1 1 calc R . .
H6B H 0.7094 0.0365 0.5855 0.093 Uiso 1 1 calc R . .
H6C H 0.6700 -0.0594 0.5582 0.093 Uiso 1 1 calc R . .
C10 C 0.8611(3) 0.3201(3) 0.08337(19) 0.0204(6) Uani 1 1 d . . .
C11 C 0.9457(3) 0.2356(3) 0.1464(2) 0.0242(7) Uani 1 1 d . . .
H11A H 1.0355 0.2003 0.1393 0.029 Uiso 1 1 calc R . .
C12 C 0.8898(3) 0.2082(3) 0.21798(19) 0.0192(6) Uani 1 1 d . . .
C13 C 0.9785(3) 0.1224(3) 0.2865(2) 0.0240(7) Uani 1 1 d . . .
H13A H 1.0669 0.0964 0.2678 0.036 Uiso 1 1 calc R . .
H13B H 0.9585 0.0503 0.3062 0.036 Uiso 1 1 calc R . .
H13C H 0.9678 0.1643 0.3303 0.036 Uiso 1 1 calc R . .
C14 C 0.8182(4) 0.4435(4) -0.0510(2) 0.0380(9) Uani 1 1 d . . .
C15 C 0.8833(7) 0.5276(7) -0.0871(4) 0.0311(15) Uiso 0.50 1 d P A 1
C15A C 0.8593(11) 0.4554(10) -0.1319(7) 0.064(3) Uiso 0.50 1 d P A 2
C21 C 0.7822(3) -0.0212(3) 0.23213(18) 0.0186(6) Uani 1 1 d . . .
C22 C 0.7240(3) -0.0830(3) 0.29148(19) 0.0244(7) Uani 1 1 d . . .
H22A H 0.6341 -0.0471 0.2980 0.029 Uiso 1 1 calc R . .
C23 C 0.7958(3) -0.1950(3) 0.3404(2) 0.0291(7) Uani 1 1 d . . .
H23A H 0.7553 -0.2348 0.3810 0.035 Uiso 1 1 calc R . .
C24 C 0.9259(3) -0.2491(3) 0.3304(2) 0.0295(8) Uani 1 1 d . . .
H24A H 0.9747 -0.3275 0.3628 0.035 Uiso 1 1 calc R . .
C25 C 0.9858(3) -0.1890(3) 0.2730(2) 0.0251(7) Uani 1 1 d . . .
H25A H 1.0757 -0.2256 0.2667 0.030 Uiso 1 1 calc R . .
C26 C 0.9140(3) -0.0753(3) 0.22510(18) 0.0204(6) Uani 1 1 d . . .
H26A H 0.9558 -0.0339 0.1868 0.024 Uiso 1 1 calc R . .
C31 C 0.7334(3) 0.1302(3) 0.06685(18) 0.0168(6) Uani 1 1 d . . .
C32 C 0.8275(3) 0.0321(3) 0.04031(19) 0.0187(6) Uani 1 1 d . . .
H32A H 0.8759 -0.0402 0.0784 0.022 Uiso 1 1 calc R . .
C33 C 0.8515(3) 0.0387(3) -0.04144(19) 0.0204(6) Uani 1 1 d . . .
H33A H 0.9163 -0.0288 -0.0590 0.025 Uiso 1 1 calc R . .
C34 C 0.7815(3) 0.1431(3) -0.09708(19) 0.0214(7) Uani 1 1 d . . .
H34A H 0.7990 0.1478 -0.1529 0.026 Uiso 1 1 calc R . .
C35 C 0.6853(3) 0.2414(3) -0.07193(18) 0.0208(6) Uani 1 1 d . . .
H35A H 0.6359 0.3126 -0.1105 0.025 Uiso 1 1 calc R . .
C36 C 0.6618(3) 0.2354(3) 0.01000(18) 0.0186(6) Uani 1 1 d . . .
H36A H 0.5968 0.3030 0.0273 0.022 Uiso 1 1 calc R . .
C41 C 0.5344(3) 0.1124(3) 0.16623(18) 0.0181(6) Uani 1 1 d . . .
C42 C 0.4194(3) 0.1835(3) 0.19572(19) 0.0223(7) Uani 1 1 d . . .
H42A H 0.4136 0.2482 0.2191 0.027 Uiso 1 1 calc R . .
C43 C 0.3111(3) 0.1602(3) 0.1911(2) 0.0244(7) Uani 1 1 d . . .
H43A H 0.2317 0.2098 0.2108 0.029 Uiso 1 1 calc R . .
C44 C 0.3187(3) 0.0664(3) 0.1583(2) 0.0242(7) Uani 1 1 d . . .
H44A H 0.2455 0.0495 0.1572 0.029 Uiso 1 1 calc R . .
C45 C 0.4331(3) -0.0041(3) 0.1265(2) 0.0247(7) Uani 1 1 d . . .
H45A H 0.4377 -0.0675 0.1022 0.030 Uiso 1 1 calc R . .
C46 C 0.5402(3) 0.0189(3) 0.1306(2) 0.0227(7) Uani 1 1 d . . .
H46A H 0.6186 -0.0293 0.1090 0.027 Uiso 1 1 calc R . .
C51 C 0.5550(3) 0.5645(3) 0.30149(19) 0.0220(7) Uani 1 1 d . . .
C52 C 0.5115(3) 0.5119(3) 0.3734(2) 0.0274(7) Uani 1 1 d . . .
H52A H 0.5590 0.4286 0.3989 0.033 Uiso 1 1 calc R . .
C53 C 0.3989(4) 0.5808(4) 0.4079(2) 0.0370(9) Uani 1 1 d . . .
H53A H 0.3694 0.5439 0.4564 0.044 Uiso 1 1 calc R . .
C54 C 0.3302(4) 0.7016(4) 0.3725(2) 0.0389(9) Uani 1 1 d . . .
H54A H 0.2528 0.7479 0.3959 0.047 Uiso 1 1 calc R . .
C55 C 0.3736(4) 0.7553(4) 0.3032(2) 0.0385(9) Uani 1 1 d . . .
H55A H 0.3271 0.8395 0.2794 0.046 Uiso 1 1 calc R . .
C56 C 0.4856(3) 0.6874(3) 0.2673(2) 0.0301(8) Uani 1 1 d . . .
H56A H 0.5145 0.7256 0.2191 0.036 Uiso 1 1 calc R . .
C61 C 0.8264(3) 0.4366(3) 0.32746(18) 0.0216(6) Uani 1 1 d . . .
C62 C 0.8007(4) 0.4670(4) 0.4023(2) 0.0324(8) Uani 1 1 d . . .
H62A H 0.7148 0.5066 0.4179 0.039 Uiso 1 1 calc R . .
C63 C 0.8995(4) 0.4400(4) 0.4542(2) 0.0424(10) Uani 1 1 d . . .
H63A H 0.8807 0.4601 0.5055 0.051 Uiso 1 1 calc R . .
C64 C 1.0260(4) 0.3834(4) 0.4317(2) 0.0396(9) Uani 1 1 d . . .
H64A H 1.0936 0.3621 0.4681 0.047 Uiso 1 1 calc R . .
C65 C 1.0519(3) 0.3587(3) 0.3561(2) 0.0305(8) Uani 1 1 d . . .
H65A H 1.1379 0.3236 0.3392 0.037 Uiso 1 1 calc R . .
C66 C 0.9533(3) 0.3847(3) 0.3045(2) 0.0244(7) Uani 1 1 d . . .
H66A H 0.9725 0.3669 0.2526 0.029 Uiso 1 1 calc R . .
C71 C 0.7252(3) 0.5830(3) 0.17273(18) 0.0182(6) Uani 1 1 d . . .
C72 C 0.6571(3) 0.6213(3) 0.10055(19) 0.0209(6) Uani 1 1 d . . .
H72A H 0.6019 0.5844 0.0936 0.025 Uiso 1 1 calc R . .
C73 C 0.6696(3) 0.7127(3) 0.0390(2) 0.0252(7) Uani 1 1 d . . .
H73A H 0.6221 0.7392 -0.0096 0.030 Uiso 1 1 calc R . .
C74 C 0.7520(3) 0.7655(3) 0.0489(2) 0.0254(7) Uani 1 1 d . . .
H74A H 0.7619 0.8272 0.0066 0.031 Uiso 1 1 calc R . .
C75 C 0.8186(3) 0.7287(3) 0.1194(2) 0.0274(7) Uani 1 1 d . . .
H75A H 0.8750 0.7648 0.1257 0.033 Uiso 1 1 calc R . .
C76 C 0.8049(3) 0.6396(3) 0.1818(2) 0.0251(7) Uani 1 1 d . . .
H76A H 0.8498 0.6167 0.2310 0.030 Uiso 1 1 calc R . .
C1S C -0.0745(12) 1.0024(12) 0.5117(8) 0.079(3) Uiso 0.50 1 d PD . .
Cl2 Cl 0.0480(3) 0.8794(3) 0.48252(17) 0.0732(7) Uiso 0.62 1 d P . .
Cl2A Cl -0.0066(5) 0.8902(5) 0.4846(3) 0.0822(14) Uiso 0.38 1 d PD . .

loop_
_atom_site_aniso_label
_atom_site_aniso_U_11
_atom_site_aniso_U_22
_atom_site_aniso_U_33
_atom_site_aniso_U_23
_atom_site_aniso_U_13
_atom_site_aniso_U_12
Os1 0.01381(7) 0.01645(7) 0.01279(7) -0.00156(4) -0.00049(4) -0.00593(5)
Cl1 0.0160(3) 0.0211(4) 0.0199(4) 0.0000(3) -0.0018(3) -0.0054(3)
P1 0.0139(4) 0.0166(4) 0.0148(4) -0.0014(3) 0.0000(3) -0.0062(3)
P2 0.0171(4) 0.0196(4) 0.0134(4) -0.0032(3) -0.0002(3) -0.0075(3)
O1 0.0359(14) 0.0505(16) 0.0181(12) 0.0014(11) 0.0027(10) -0.0226(13)
O2 0.0310(15) 0.070(2) 0.0313(14) -0.0122(14) 0.0137(12) -0.0243(14)
O10 0.0288(13) 0.0409(14) 0.0238(12) -0.0095(11) 0.0088(10) -0.0190(11)
O11 0.0193(11) 0.0208(11) 0.0161(10) -0.0037(9) 0.0025(8) -0.0108(9)
C1 0.033(2) 0.045(2) 0.0206(17) -0.0088(16) 0.0040(15) -0.0243(17)
C2 0.0258(17) 0.0340(18) 0.0191(16) -0.0049(14) 0.0006(13) -0.0157(15)
C3 0.0309(18) 0.0270(17) 0.0137(15) -0.0079(13) 0.0069(13) -0.0183(14)
C4 0.0354(18) 0.0190(15) 0.0090(14) 0.0030(12) -0.0014(13) -0.0109(14)
C5 0.064(3) 0.072(3) 0.0192(19) -0.0011(19) 0.0054(19) -0.046(3)
C6 0.093(4) 0.070(3) 0.029(2) 0.014(2) -0.016(2) -0.049(3)
C10 0.0223(16) 0.0254(16) 0.0205(16) -0.0100(13) 0.0061(13) -0.0150(14)
C11 0.0171(15) 0.0286(17) 0.0289(18) -0.0105(14) 0.0018(13) -0.0093(14)
C12 0.0157(15) 0.0188(15) 0.0245(16) -0.0076(13) -0.0019(12) -0.0065(12)
C13 0.0180(15) 0.0254(17) 0.0263(17) -0.0053(14) -0.0044(13) -0.0057(13)
C14 0.058(3) 0.043(2) 0.0194(17) 0.0027(16) -0.0013(17) -0.032(2)
C21 0.0226(16) 0.0186(15) 0.0158(15) -0.0034(12) -0.0028(12) -0.0091(13)
C22 0.0232(17) 0.0271(17) 0.0208(16) 0.0001(13) 0.0012(13) -0.0114(14)
C23 0.036(2) 0.0280(18) 0.0232(17) 0.0021(14) 0.0006(15) -0.0171(16)
C24 0.037(2) 0.0228(17) 0.0231(17) 0.0017(14) -0.0078(15) -0.0093(15)
C25 0.0218(16) 0.0250(17) 0.0240(17) -0.0028(14) -0.0048(13) -0.0055(14)
C26 0.0218(16) 0.0231(16) 0.0177(15) -0.0045(13) 0.0005(12) -0.0106(13)
C31 0.0166(14) 0.0199(15) 0.0166(15) -0.0041(12) 0.0009(12) -0.0101(12)
C32 0.0168(15) 0.0185(15) 0.0214(16) -0.0021(12) -0.0010(12) -0.0088(12)
C33 0.0171(15) 0.0229(16) 0.0232(16) -0.0093(13) 0.0030(12) -0.0083(13)
C34 0.0247(16) 0.0288(17) 0.0163(15) -0.0066(13) 0.0025(13) -0.0160(14)
C35 0.0254(16) 0.0205(15) 0.0168(15) -0.0009(12) -0.0027(12) -0.0109(13)
C36 0.0175(15) 0.0203(15) 0.0179(15) -0.0037(12) -0.0008(12) -0.0078(12)
C41 0.0169(15) 0.0222(16) 0.0146(14) 0.0007(12) -0.0011(12) -0.0098(13)
C42 0.0225(16) 0.0268(17) 0.0202(16) -0.0061(13) 0.0006(13) -0.0121(14)
C43 0.0173(15) 0.0306(18) 0.0266(17) -0.0118(14) 0.0051(13) -0.0091(14)
C44 0.0184(16) 0.0292(17) 0.0278(17) -0.0044(14) -0.0007(13) -0.0134(14)
C45 0.0243(17) 0.0235(17) 0.0282(17) -0.0057(14) -0.0010(14) -0.0114(14)
C46 0.0147(15) 0.0216(16) 0.0310(18) -0.0073(14) 0.0009(13) -0.0059(13)
C51 0.0208(16) 0.0263(17) 0.0204(16) -0.0104(13) -0.0004(13) -0.0080(13)
C52 0.0306(18) 0.0320(18) 0.0235(17) -0.0092(14) 0.0014(14) -0.0153(15)
C53 0.036(2) 0.050(2) 0.029(2) -0.0159(18) 0.0095(16) -0.0196(19)
C54 0.0264(19) 0.052(2) 0.033(2) -0.0225(19) 0.0052(16) -0.0045(18)
C55 0.034(2) 0.036(2) 0.033(2) -0.0148(17) -0.0010(16) 0.0019(17)
C56 0.0328(19) 0.0332(19) 0.0202(17) -0.0083(15) 0.0009(14) -0.0084(16)
C61 0.0251(16) 0.0254(16) 0.0161(15) -0.0010(13) -0.0034(13) -0.0134(14)
C62 0.0319(19) 0.049(2) 0.0200(17) -0.0064(16) -0.0004(14) -0.0200(17)
C63 0.046(2) 0.064(3) 0.0203(18) -0.0045(18) -0.0065(17) -0.027(2)
C64 0.039(2) 0.051(2) 0.030(2) 0.0002(18) -0.0130(17) -0.0234(19)
C65 0.0246(17) 0.0243(17) 0.041(2) -0.0025(15) -0.0083(15) -0.0093(14)
C66 0.0258(17) 0.0236(17) 0.0260(17) -0.0069(14) -0.0028(14) -0.0107(14)
C71 0.0200(15) 0.0161(15) 0.0171(15) -0.0059(12) 0.0024(12) -0.0051(12)
C72 0.0192(15) 0.0209(16) 0.0222(16) -0.0040(13) 0.0015(12) -0.0084(13)
C73 0.0300(18) 0.0217(16) 0.0190(16) -0.0035(13) 0.0003(13) -0.0064(14)
C74 0.0315(18) 0.0165(15) 0.0261(17) -0.0025(13) 0.0056(14) -0.0099(14)
C75 0.0290(18) 0.0202(16) 0.0351(19) -0.0034(14) -0.0025(15) -0.0131(14)
C76 0.0291(18) 0.0189(16) 0.0260(17) -0.0058(13) -0.0010(14) -0.0078(14)

loop_
_geom_bond_atom_site_label_1
_geom_bond_atom_site_label_2
_geom_bond_distance
_geom_bond_site_symmetry_2
_geom_bond_publ_flag
Os1 C3 2.045(3) . ?
Os1 C12 2.078(3) . ?
Os1 O11 2.144(2) . ?
Os1 C4 2.146(3) . ?
Os1 P1 2.3801(8) . ?
Os1 P2 2.4142(8) . ?
Os1 Cl1 2.4511(7) . ?
P1 C21 1.831(3) . ?
P1 C31 1.839(3) . ?
P1 C41 1.841(3) . ?
P2 C51 1.831(3) . ?
P2 C71 1.832(3) . ?
P2 C61 1.843(3) . ?
O1 C1 1.345(4) . ?
O1 C5 1.459(4) . ?
O2 C1 1.206(4) . ?
O10 C10 1.310(4) . ?
O10 C14 1.475(5) . ?
O11 C10 1.261(4) . ?
C1 C2 1.464(5) . ?
C2 C3 1.336(5) . ?
C3 C4 1.367(5) . ?
C5 C6 1.475(7) . ?
C10 C11 1.416(5) . ?
C11 C12 1.363(5) . ?
C12 C13 1.504(4) . ?
C14 C15A 1.413(11) . ?
C14 C15 1.502(8) . ?
C21 C26 1.389(4) . ?
C21 C22 1.406(4) . ?
C22 C23 1.382(5) . ?
C23 C24 1.377(5) . ?
C24 C25 1.389(5) . ?
C25 C26 1.387(4) . ?
C31 C32 1.389(4) . ?
C31 C36 1.398(4) . ?
C32 C33 1.390(4) . ?
C33 C34 1.377(4) . ?
C34 C35 1.389(4) . ?
C35 C36 1.393(4) . ?
C41 C42 1.379(4) . ?
C41 C46 1.403(4) . ?
C42 C43 1.403(4) . ?
C43 C44 1.368(5) . ?
C44 C45 1.390(5) . ?
C45 C46 1.384(4) . ?
C51 C56 1.388(5) . ?
C51 C52 1.396(5) . ?
C52 C53 1.393(5) . ?
C53 C54 1.371(6) . ?
C54 C55 1.368(6) . ?
C55 C56 1.395(5) . ?
C61 C66 1.392(5) . ?
C61 C62 1.392(5) . ?
C62 C63 1.387(5) . ?
C63 C64 1.393(6) . ?
C64 C65 1.379(5) . ?
C65 C66 1.384(5) . ?
C71 C72 1.397(4) . ?
C71 C76 1.398(4) . ?
C72 C73 1.387(4) . ?
C73 C74 1.394(5) . ?
C74 C75 1.366(5) . ?
C75 C76 1.382(5) . ?
C1S Cl2A 1.443(13) . ?
C1S Cl2 1.630(13) 2_576 ?
C1S C1S 1.70(3) 2_576 ?
C1S Cl2 1.731(13) . ?
C1S Cl2A 1.921(14) 2_576 ?
Cl2 Cl2A 0.585(5) . ?
Cl2 C1S 1.630(13) 2_576 ?
Cl2A C1S 1.921(14) 2_576 ?
